data_1515841
loop_
_publ_author_name
'Movassaghi, Mohammad'
'Siegel, Dustin S.'
'Han, Sunkyu'

_publ_section_title
;
 Total synthesis of all (-)-Agelastatin alkaloids.
;
_journal_issue 5
_journal_name_full 'Chemical science (Royal Society of Chemistry : 2010)'
_journal_page_first 561
_journal_page_last 566
_journal_paper_doi 10.1039/c0sc00351d
_journal_volume 1
_journal_year 2010
_chemical_absolute_configuration rmad
_chemical_formula_sum 'C12 H16 Br N4 O4.5'
_chemical_formula_weight 368.20
_chemical_name_systematic
;
?
;
_space_group_IT_number 4
_symmetry_cell_setting monoclinic
_symmetry_space_group_name_Hall 'P 2yb'
_symmetry_space_group_name_H-M 'P 1 21 1'
_atom_sites_solution_hydrogens geom
_atom_sites_solution_primary direct
_atom_sites_solution_secondary difmap
_audit_creation_method SHELXL-97
_cell_angle_alpha 90.00
_cell_angle_beta 98.786(2)
_cell_angle_gamma 90.00
_cell_formula_units_Z 4
_cell_length_a 13.5873(14)
_cell_length_b 6.9161(7)
_cell_length_c 15.7114(17)
_cell_measurement_reflns_used 9996
_cell_measurement_temperature 100(2)
_cell_measurement_theta_max 30.44
_cell_measurement_theta_min 2.62
_cell_volume 1459.1(3)
_computing_cell_refinement 'Bruker SAINT'
_computing_data_collection 'Bruker APEX2'
_computing_data_reduction 'Bruker SAINT'
_computing_molecular_graphics 'Bruker SHELXTL'
_computing_publication_material 'Bruker SHELXTL'
_computing_structure_refinement 'SHELXL-97 (Sheldrick, 2008)'
_computing_structure_solution 'SHELXS-97 (Sheldrick, 2008)'
_diffrn_ambient_temperature 100(2)
_diffrn_measured_fraction_theta_full 0.999
_diffrn_measured_fraction_theta_max 0.999
_diffrn_measurement_device_type 'Bruker APEX-II CCD'
_diffrn_measurement_method '\f and \w scans'
_diffrn_radiation_monochromator graphite
_diffrn_radiation_source 'fine-focus sealed tube'
_diffrn_radiation_type MoK\a
_diffrn_radiation_wavelength 0.71073
_diffrn_reflns_av_R_equivalents 0.0524
_diffrn_reflns_av_sigmaI/netI 0.0545
_diffrn_reflns_limit_h_max 19
_diffrn_reflns_limit_h_min -19
_diffrn_reflns_limit_k_max 9
_diffrn_reflns_limit_k_min -9
_diffrn_reflns_limit_l_max 21
_diffrn_reflns_limit_l_min -22
_diffrn_reflns_number 39133
_diffrn_reflns_theta_full 30.03
_diffrn_reflns_theta_max 30.03
_diffrn_reflns_theta_min 1.31
_exptl_absorpt_coefficient_mu 2.844
_exptl_absorpt_correction_T_max 0.8947
_exptl_absorpt_correction_T_min 0.3422
_exptl_absorpt_correction_type multi-scan
_exptl_absorpt_process_details 'SADABS (Sheldrick, 2008)'
_exptl_crystal_colour colourless
_exptl_crystal_density_diffrn 1.676
_exptl_crystal_density_method 'not measured'
_exptl_crystal_description plate
_exptl_crystal_F_000 748
_exptl_crystal_size_max 0.48
_exptl_crystal_size_mid 0.25
_exptl_crystal_size_min 0.04
_refine_diff_density_max 0.875
_refine_diff_density_min -0.490
_refine_diff_density_rms 0.087
_refine_ls_abs_structure_details 'Flack H D (1983), Acta Cryst. A39, 876-881'
_refine_ls_abs_structure_Flack 0.015(5)
_refine_ls_extinction_method none
_refine_ls_goodness_of_fit_ref 1.017
_refine_ls_hydrogen_treatment mixed
_refine_ls_matrix_type full
_refine_ls_number_parameters 426
_refine_ls_number_reflns 8508
_refine_ls_number_restraints 402
_refine_ls_restrained_S_all 0.998
_refine_ls_R_factor_all 0.0437
_refine_ls_R_factor_gt 0.0346
_refine_ls_shift/su_max 0.001
_refine_ls_shift/su_mean 0.000
_refine_ls_structure_factor_coef Fsqd
_refine_ls_weighting_details 'calc w=1/[\s^2^(Fo^2^)+(0.0420P)^2^+0.0000P] where P=(Fo^2^+2Fc^2^)/3'
_refine_ls_weighting_scheme calc
_refine_ls_wR_factor_gt 0.0795
_refine_ls_wR_factor_ref 0.0829
_reflns_number_gt 7443
_reflns_number_total 8508
_reflns_threshold_expression >2sigma(I)
_cod_data_source_file c0sc00351d.txt
_cod_data_source_block 10026
_cod_depositor_comments
;
The following automatic conversions were performed:

'_symmetry_cell_setting' value 'Monoclinic' changed to 'monoclinic'
according to
/usr/data/users/saulius/automatic-downloads/retrospective/RSC/lib/dictionaries/cif_core.dic
dictionary named 'cif_core.dic' version 2.4.2 from 2011-04-26.

Automatic conversion script
Id: cif_fix_values 2281 2013-09-26 08:29:07Z andrius 
;
_cod_original_sg_symbol_H-M P2(1)
_cod_original_formula_sum 'C12 H16 Br N4 O4.50'
_cod_database_code 1515841

loop_
_symmetry_equiv_pos_as_xyz
'x, y, z'
'-x, y+1/2, -z'

loop_
_atom_site_label
_atom_site_type_symbol
_atom_site_fract_x
_atom_site_fract_y
_atom_site_fract_z
_atom_site_U_iso_or_equiv
_atom_site_adp_type
_atom_site_occupancy
_atom_site_symmetry_multiplicity
_atom_site_calc_flag
_atom_site_refinement_flags
Br1A Br 1.002362(17) 0.98001(4) 0.418058(17) 0.01990(6) Uani 1 1 d U
O1A O 0.76553(13) 0.2032(3) 0.31662(13) 0.0190(4) Uani 1 1 d U
O2A O 0.53804(13) 1.2339(3) 0.41928(12) 0.0148(4) Uani 1 1 d U
O3A O 0.65748(13) 0.7489(3) 0.58338(12) 0.0159(4) Uani 1 1 d DU
H3A H 0.5979(14) 0.740(5) 0.591(2) 0.024 Uiso 1 1 d D
N1A N 0.65435(15) 1.0312(3) 0.49604(13) 0.0132(4) Uani 1 1 d U
N3A N 0.54762(15) 0.9051(3) 0.39096(15) 0.0156(4) Uani 1 1 d DU
H3C H 0.5030(18) 0.897(5) 0.3485(14) 0.019 Uiso 1 1 d D
N9A N 0.69248(14) 0.4729(4) 0.36014(14) 0.0157(4) Uani 1 1 d DU
H9A H 0.6394(16) 0.414(4) 0.366(2) 0.019 Uiso 1 1 d D
N12A N 0.86661(14) 0.6765(3) 0.36934(14) 0.0127(4) Uani 1 1 d U
C2A C 0.57608(17) 1.0700(4) 0.43376(16) 0.0131(5) Uani 1 1 d U
C4A C 0.60996(17) 0.7438(4) 0.42143(16) 0.0131(5) Uani 1 1 d U
H4A H 0.5695 0.6311 0.4359 0.016 Uiso 1 1 calc R
C5A C 0.67706(17) 0.8256(4) 0.50386(16) 0.0131(5) Uani 1 1 d U
C6A C 0.78400(17) 0.7741(4) 0.49466(16) 0.0135(5) Uani 1 1 d U
H6A1 H 0.8314 0.8702 0.5242 0.016 Uiso 1 1 calc R
H6A2 H 0.8020 0.6441 0.5184 0.016 Uiso 1 1 calc R
C7A C 0.78296(16) 0.7787(4) 0.39760(16) 0.0125(4) Uani 1 1 d U
H7A H 0.7831 0.9163 0.3780 0.015 Uiso 1 1 calc R
C8A C 0.68341(17) 0.6839(3) 0.35922(16) 0.0128(5) Uani 1 1 d U
H8A H 0.6601 0.7324 0.2996 0.015 Uiso 1 1 calc R
C10A C 0.76996(18) 0.3773(4) 0.33537(16) 0.0151(5) Uani 1 1 d U
C11A C 0.86037(17) 0.4898(4) 0.33613(15) 0.0141(4) Uani 1 1 d U
C13A C 0.96183(17) 0.7390(4) 0.37132(17) 0.0153(5) Uani 1 1 d U
C14A C 1.01698(17) 0.5986(4) 0.33823(16) 0.0165(5) Uani 1 1 d U
H14A H 1.0852 0.6068 0.3316 0.020 Uiso 1 1 calc R
C15A C 0.95315(17) 0.4414(3) 0.31628(17) 0.0159(5) Uani 1 1 d U
H15A H 0.9704 0.3226 0.2921 0.019 Uiso 1 1 calc R
C16A C 0.7030(2) 1.1771(4) 0.55508(18) 0.0204(5) Uani 1 1 d U
H16A H 0.6673 1.3002 0.5450 0.031 Uiso 1 1 calc R
H16B H 0.7720 1.1939 0.5453 0.031 Uiso 1 1 calc R
H16C H 0.7023 1.1354 0.6146 0.031 Uiso 1 1 calc R
Br1B Br 0.06769(2) 0.10591(4) -0.08607(2) 0.02954(8) Uani 1 1 d U
O1B O 0.31604(16) 0.8724(3) 0.01753(14) 0.0285(5) Uani 1 1 d U
O2B O 0.38431(13) -0.1576(3) 0.25152(12) 0.0173(4) Uani 1 1 d U
O3B O 0.18977(13) 0.3202(3) 0.28245(12) 0.0218(4) Uani 1 1 d DU
H3B H 0.234(2) 0.297(5) 0.3263(17) 0.033 Uiso 1 1 d D
N1B N 0.24746(15) 0.0446(3) 0.21399(14) 0.0148(4) Uani 1 1 d U
N3B N 0.39836(15) 0.1698(3) 0.22745(15) 0.0163(4) Uani 1 1 d DU
H3D H 0.4624(13) 0.169(4) 0.2343(19) 0.020 Uiso 1 1 d D
N9B N 0.32928(17) 0.6008(4) 0.09879(15) 0.0207(5) Uani 1 1 d DU
H9B H 0.354(2) 0.662(4) 0.1443(15) 0.025 Uiso 1 1 d D
N12B N 0.19653(16) 0.4066(3) -0.01994(15) 0.0180(5) Uani 1 1 d U
C2B C 0.34727(17) 0.0041(4) 0.23252(16) 0.0140(5) Uani 1 1 d U
C4B C 0.33447(17) 0.3314(4) 0.20088(17) 0.0142(5) Uani 1 1 d U
H4B H 0.3520 0.4449 0.2396 0.017 Uiso 1 1 calc R
C5B C 0.22857(17) 0.2529(4) 0.20961(17) 0.0149(5) Uani 1 1 d U
C6B C 0.16148(18) 0.3162(4) 0.12793(17) 0.0182(5) Uani 1 1 d U
H6B1 H 0.1369 0.4497 0.1334 0.022 Uiso 1 1 calc R
H6B2 H 0.1039 0.2280 0.1140 0.022 Uiso 1 1 calc R
C7B C 0.23066(18) 0.3044(4) 0.05983(16) 0.0156(5) Uani 1 1 d U
H7B H 0.2412 0.1653 0.0463 0.019 Uiso 1 1 calc R
C8B C 0.32997(19) 0.3896(4) 0.10569(17) 0.0151(5) Uani 1 1 d U
H8B H 0.3876 0.3338 0.0813 0.018 Uiso 1 1 calc R
C10B C 0.2944(2) 0.6983(4) 0.02544(19) 0.0218(6) Uani 1 1 d U
C11B C 0.22748(19) 0.5912(4) -0.03821(17) 0.0198(5) Uani 1 1 d U
C13B C 0.13030(19) 0.3459(4) -0.08855(18) 0.0203(5) Uani 1 1 d U
C14B C 0.1190(2) 0.4839(5) -0.15157(18) 0.0253(5) Uani 1 1 d U
H14B H 0.0776 0.4761 -0.2060 0.030 Uiso 1 1 calc R
C15B C 0.1809(2) 0.6408(4) -0.11985(18) 0.0248(6) Uani 1 1 d U
H15B H 0.1889 0.7585 -0.1492 0.030 Uiso 1 1 calc R
C16B C 0.1704(2) -0.0950(4) 0.2232(2) 0.0259(6) Uani 1 1 d U
H16D H 0.2007 -0.2223 0.2361 0.039 Uiso 1 1 calc R
H16E H 0.1234 -0.1018 0.1694 0.039 Uiso 1 1 calc R
H16F H 0.1351 -0.0553 0.2702 0.039 Uiso 1 1 calc R
O1W O 0.59373(14) 0.1920(3) 0.19356(15) 0.0266(4) Uani 1 1 d D
H1WB H 0.598(3) 0.310(3) 0.178(2) 0.040 Uiso 1 1 d D
H1WA H 0.640(2) 0.166(5) 0.2325(18) 0.040 Uiso 1 1 d D
O2W O 0.3590(2) 0.0477(4) 0.86685(17) 0.0468(7) Uani 1 1 d D
H2WA H 0.398(3) 0.165(5) 0.879(3) 0.070 Uiso 1 1 d D
H2WB H 0.362(3) 0.009(6) 0.9199(16) 0.070 Uiso 1 1 d D
O3W O 0.4605(2) 0.3913(5) 0.9290(2) 0.0590(8) Uani 1 1 d D
H3WA H 0.429(3) 0.463(7) 0.884(3) 0.089 Uiso 1 1 d D
H3WB H 0.5240(15) 0.407(8) 0.923(3) 0.089 Uiso 1 1 d D

loop_
_atom_site_aniso_label
_atom_site_aniso_U_11
_atom_site_aniso_U_22
_atom_site_aniso_U_33
_atom_site_aniso_U_23
_atom_site_aniso_U_13
_atom_site_aniso_U_12
Br1A 0.01345(10) 0.01690(11) 0.02957(14) -0.00457(11) 0.00393(9) -0.00490(10)
O1A 0.0196(9) 0.0116(8) 0.0253(10) -0.0016(8) 0.0018(8) -0.0003(7)
O2A 0.0104(7) 0.0132(8) 0.0207(10) 0.0021(7) 0.0015(7) 0.0012(7)
O3A 0.0119(8) 0.0220(9) 0.0140(9) 0.0038(7) 0.0025(7) 0.0003(7)
N1A 0.0117(9) 0.0130(10) 0.0145(10) -0.0019(8) 0.0006(7) 0.0004(7)
N3A 0.0106(9) 0.0128(9) 0.0215(12) -0.0013(9) -0.0038(8) 0.0025(8)
N9A 0.0125(8) 0.0103(9) 0.0249(11) -0.0014(10) 0.0044(8) -0.0041(9)
N12A 0.0097(8) 0.0125(9) 0.0157(10) 0.0001(8) 0.0020(7) -0.0005(7)
C2A 0.0085(10) 0.0168(13) 0.0144(12) -0.0007(9) 0.0038(9) 0.0004(9)
C4A 0.0079(9) 0.0144(11) 0.0170(12) 0.0021(9) 0.0011(8) 0.0012(9)
C5A 0.0091(9) 0.0134(11) 0.0169(12) 0.0004(9) 0.0023(8) 0.0012(9)
C6A 0.0091(9) 0.0164(12) 0.0151(12) -0.0010(10) 0.0016(8) 0.0012(9)
C7A 0.0091(9) 0.0105(10) 0.0179(12) -0.0005(9) 0.0019(8) 0.0001(8)
C8A 0.0111(10) 0.0110(11) 0.0159(12) -0.0001(9) 0.0006(9) -0.0004(9)
C10A 0.0139(11) 0.0146(12) 0.0162(12) 0.0022(10) -0.0001(9) 0.0006(9)
C11A 0.0148(10) 0.0122(10) 0.0156(11) 0.0003(11) 0.0028(8) 0.0015(10)
C13A 0.0123(10) 0.0136(11) 0.0199(13) -0.0004(10) 0.0023(9) -0.0040(9)
C14A 0.0129(10) 0.0174(11) 0.0198(12) 0.0034(11) 0.0047(9) 0.0029(10)
C15A 0.0163(11) 0.0130(12) 0.0190(12) 0.0006(9) 0.0050(9) 0.0021(9)
C16A 0.0192(12) 0.0159(12) 0.0244(14) -0.0053(11) -0.0028(10) -0.0017(10)
Br1B 0.02934(14) 0.02620(15) 0.02874(16) -0.00067(12) -0.00941(11) -0.00851(12)
O1B 0.0385(12) 0.0167(10) 0.0290(12) 0.0029(9) 0.0013(9) -0.0027(9)
O2B 0.0170(8) 0.0135(9) 0.0198(10) -0.0002(7) -0.0025(7) 0.0017(7)
O3B 0.0161(8) 0.0315(11) 0.0177(10) -0.0034(8) 0.0020(7) 0.0084(8)
N1B 0.0101(9) 0.0160(9) 0.0179(11) 0.0016(8) 0.0009(8) 0.0006(7)
N3B 0.0095(9) 0.0168(10) 0.0218(12) -0.0003(9) -0.0001(8) 0.0010(8)
N9B 0.0279(11) 0.0144(10) 0.0180(11) 0.0003(10) -0.0025(9) -0.0037(10)
N12B 0.0188(10) 0.0170(10) 0.0167(11) 0.0019(9) -0.0015(8) 0.0003(9)
C2B 0.0129(10) 0.0175(13) 0.0114(11) -0.0007(10) 0.0015(8) -0.0014(10)
C4B 0.0130(10) 0.0119(11) 0.0168(12) 0.0004(9) -0.0005(9) 0.0000(9)
C5B 0.0112(10) 0.0163(12) 0.0172(12) -0.0031(10) 0.0024(9) 0.0018(9)
C6B 0.0125(10) 0.0211(13) 0.0199(13) 0.0016(11) -0.0007(9) 0.0026(9)
C7B 0.0159(11) 0.0145(11) 0.0150(12) -0.0001(9) -0.0022(9) 0.0009(9)
C8B 0.0154(11) 0.0125(11) 0.0168(13) -0.0001(9) 0.0004(9) -0.0004(9)
C10B 0.0253(13) 0.0181(13) 0.0222(14) 0.0025(11) 0.0039(11) 0.0016(11)
C11B 0.0228(12) 0.0165(12) 0.0198(13) 0.0024(11) 0.0021(10) 0.0019(11)
C13B 0.0198(12) 0.0209(13) 0.0187(13) -0.0026(11) -0.0022(10) -0.0013(11)
C14B 0.0257(12) 0.0302(14) 0.0185(13) -0.0001(13) -0.0017(10) 0.0004(14)
C15B 0.0286(14) 0.0231(15) 0.0225(14) 0.0045(11) 0.0036(11) 0.0015(11)
C16B 0.0171(12) 0.0232(13) 0.0375(17) 0.0047(13) 0.0039(12) -0.0046(11)
O1W 0.0156(9) 0.0289(11) 0.0356(13) -0.0028(10) 0.0043(8) -0.0035(8)
O2W 0.0675(19) 0.0373(14) 0.0386(15) 0.0010(12) 0.0174(14) -0.0038(13)
O3W 0.0576(17) 0.0517(19) 0.070(2) 0.0138(16) 0.0167(16) 0.0041(16)

loop_
_atom_type_symbol
_atom_type_description
_atom_type_scat_dispersion_real
_atom_type_scat_dispersion_imag
_atom_type_scat_source
C C 0.0033 0.0016 'International Tables Vol C Tables 4.2.6.8 and 6.1.1.4'
H H 0.0000 0.0000 'International Tables Vol C Tables 4.2.6.8 and 6.1.1.4'
N N 0.0061 0.0033 'International Tables Vol C Tables 4.2.6.8 and 6.1.1.4'
O O 0.0106 0.0060 'International Tables Vol C Tables 4.2.6.8 and 6.1.1.4'
Br Br -0.2901 2.4595 'International Tables Vol C Tables 4.2.6.8 and 6.1.1.4'

loop_
_geom_angle_atom_site_label_1
_geom_angle_atom_site_label_2
_geom_angle_atom_site_label_3
_geom_angle
C2A N1A C5A 112.7(2)
C2A N1A C16A 123.4(2)
C5A N1A C16A 123.5(2)
C2A N3A C4A 112.4(2)
C10A N9A C8A 123.6(2)
C13A N12A C11A 107.9(2)
C13A N12A C7A 128.3(2)
C11A N12A C7A 123.82(19)
O2A C2A N3A 126.5(2)
O2A C2A N1A 124.5(2)
N3A C2A N1A 109.0(2)
N3A C4A C8A 113.5(2)
N3A C4A C5A 103.5(2)
C8A C4A C5A 105.46(18)
O3A C5A N1A 111.9(2)
O3A C5A C6A 107.80(19)
N1A C5A C6A 114.4(2)
O3A C5A C4A 115.33(19)
N1A C5A C4A 101.15(19)
C6A C5A C4A 106.22(19)
C7A C6A C5A 103.11(19)
N12A C7A C6A 113.87(19)
N12A C7A C8A 110.6(2)
C6A C7A C8A 104.85(19)
N9A C8A C7A 110.6(2)
N9A C8A C4A 108.67(19)
C7A C8A C4A 104.47(19)
O1A C10A N9A 122.2(2)
O1A C10A C11A 122.2(2)
N9A C10A C11A 115.5(2)
C15A C11A N12A 107.7(2)
C15A C11A C10A 131.8(3)
N12A C11A C10A 120.2(2)
N12A C13A C14A 109.8(2)
N12A C13A Br1A 120.95(18)
C14A C13A Br1A 129.24(18)
C13A C14A C15A 106.8(2)
C11A C15A C14A 107.9(2)
C2B N1B C16B 123.3(2)
C2B N1B C5B 111.8(2)
C16B N1B C5B 122.5(2)
C2B N3B C4B 112.60(19)
C10B N9B C8B 123.8(2)
C13B N12B C11B 107.7(2)
C13B N12B C7B 128.2(2)
C11B N12B C7B 124.0(2)
O2B C2B N3B 125.8(2)
O2B C2B N1B 125.8(2)
N3B C2B N1B 108.4(2)
N3B C4B C8B 114.7(2)
N3B C4B C5B 103.2(2)
C8B C4B C5B 106.0(2)
O3B C5B N1B 111.8(2)
O3B C5B C6B 109.9(2)
N1B C5B C6B 113.7(2)
O3B C5B C4B 114.8(2)
N1B C5B C4B 100.89(19)
C6B C5B C4B 105.5(2)
C5B C6B C7B 102.81(19)
N12B C7B C6B 115.4(2)
N12B C7B C8B 111.0(2)
C6B C7B C8B 103.9(2)
N9B C8B C4B 109.3(2)
N9B C8B C7B 110.5(2)
C4B C8B C7B 104.8(2)
O1B C10B N9B 120.4(3)
O1B C10B C11B 123.8(3)
N9B C10B C11B 115.7(3)
C15B C11B N12B 108.0(2)
C15B C11B C10B 131.6(3)
N12B C11B C10B 120.4(2)
N12B C13B C14B 110.2(3)
N12B C13B Br1B 120.4(2)
C14B C13B Br1B 129.4(2)
C13B C14B C15B 106.6(2)
C11B C15B C14B 107.4(3)

loop_
_geom_bond_atom_site_label_1
_geom_bond_atom_site_label_2
_geom_bond_distance
Br1A C13A 1.870(3)
O1A C10A 1.239(3)
O2A C2A 1.252(3)
O3A C5A 1.419(3)
N1A C2A 1.357(3)
N1A C5A 1.456(3)
N1A C16A 1.459(3)
N3A C2A 1.350(3)
N3A C4A 1.438(3)
N9A C10A 1.350(3)
N9A C8A 1.465(3)
N12A C13A 1.360(3)
N12A C11A 1.391(3)
N12A C7A 1.464(3)
C4A C8A 1.556(3)
C4A C5A 1.571(3)
C5A C6A 1.524(3)
C6A C7A 1.523(3)
C7A C8A 1.541(3)
C10A C11A 1.453(3)
C11A C15A 1.385(3)
C13A C14A 1.376(4)
C14A C15A 1.401(4)
Br1B C13B 1.868(3)
O1B C10B 1.251(3)
O2B C2B 1.244(3)
O3B C5B 1.410(3)
N1B C2B 1.372(3)
N1B C16B 1.447(3)
N1B C5B 1.463(3)
N3B C2B 1.349(3)
N3B C4B 1.437(3)
N9B C10B 1.357(4)
N9B C8B 1.465(3)
N12B C13B 1.361(3)
N12B C11B 1.388(4)
N12B C7B 1.452(3)
C4B C8B 1.541(4)
C4B C5B 1.563(3)
C5B C6B 1.521(4)
C6B C7B 1.530(3)
C7B C8B 1.546(3)
C10B C11B 1.448(4)
C11B C15B 1.384(4)
C13B C14B 1.367(4)
C14B C15B 1.416(4)
